data_2000586
loop_
_publ_author_name
'Du\<sek, M.'
'Pet\<r\'i\<cek, V.'
'Kamen\'i\<cek, J.'
'\<Sindel\'a\<r, Z.'

_publ_section_title
;Structure of
 \m-(tetraphthalato)-bis[<i>N</i>,<i>N</i>'-ethylenebis(salicylaldiminato)iron(III)]
;
_journal_issue 9
_journal_name_full 'Acta Crystallographica Section C'
_journal_page_first 1579
_journal_page_last 1582
_journal_paper_doi 10.1107/S0108270192000982
_journal_volume 48
_journal_year 1992
_chemical_formula_sum 'C40 H32 Fe2 N4 O8'
_chemical_formula_weight 808.41
_space_group_crystal_system monoclinic
_space_group_IT_number 14
_space_group_name_Hall '-P 2ybc'
_space_group_name_H-M_alt 'P 1 21/c 1'
_cell_angle_alpha 90
_cell_angle_beta 99.530(10)
_cell_angle_gamma 90
_cell_formula_units_Z 2
_cell_length_a 6.9540(10)
_cell_length_b 17.196(3)
_cell_length_c 15.333(2)
_cell_volume 1808.2(5)
_diffrn_radiation_type Cu
_diffrn_radiation_wavelength 1.54184
_exptl_absorpt_coefficient_mu 6.848
_exptl_crystal_density_diffrn 1.48
_exptl_crystal_density_meas 1.51
_exptl_crystal_F_000 832
_cod_data_source_file al0515.cif
_cod_data_source_block al0515_structure_1_of_1
_cod_depositor_comments
;
 Updating space group information and adding the symmetry operation list.

 Antanas Vaitkus,
 2018-06-15
;
_cod_original_sg_symbol_H-M 'P 21/c'
_cod_database_code 2000586

loop_
_space_group_symop_id
_space_group_symop_operation_xyz
1 x,y,z
2 -x,y+1/2,-z+1/2
3 -x,-y,-z
4 x,-y+1/2,z+1/2

loop_
_atom_site_label
_atom_site_fract_x
_atom_site_fract_y
_atom_site_fract_z
Fe .15170(10) .53965(6) .66621(6)
O(1) .3545(7) .5721(3) .7745(3)
O(2) .1225(7) .4943(3) .8004(3)
O(3) .2509(6) .6172(3) .5976(3)
O(4) .2896(7) .4500(3) .6375(3)
N(1) -.1052(8) .4793(3) .6132(3)
N(2) -.0701(8) .6175(3) .6787(3)
C(1) .5830(10) .5384(4) .9377(4)
C(2) .3920(10) .5137(3) .9168(4)
C(3) .3070(10) .4762(4) .9798(4)
C(4) .2810(10) .5271(4) .8279(4)
C(5) -.1170(10) .4061(5) .5974(4)
C(6) -.2850(10) .5259(5) .6064(5)
C(7) -.2580(10) .5800(5) .6831(5)
C(8) -.0560(10) .6916(5) .6754(5)
C(9) .1110(10) .7314(5) .6523(4)
C(10) .2530(10) .6932(4) .6138(4)
C(11) .4020(10) .7373(5) .5872(6)
C(12) .411(2) .8155(8) .5999(8)
C(13) .275(3) .8520(6) .6387(9)
C(14) .122(2) .8133(5) .6649(6)
C(15) .2370(10) .3751(4) .6293(5)
C(16) .0420(10) .3525(4) .6063(4)
C(17) .0030(10) .2708(5) .5975(5)
C(18) .147(2) .2181(5) .6092(6)
C(19) .338(2) .2414(5) .6361(8)
C(20) .3850(10) .3188(5) .6451(6)
H(1) .640(10) .566(4) .894(4)
H(3) .180(10) .452(4) .963(4)
H(5) -.230(10) .387(4) .576(4)
H(61) -.300(10) .557(4) .546(5)
H(62) -.390(10) .490(4) .616(4)
H(71) -.220(10) .552(4) .734(5)
H(72) -.360(10) .627(4) .678(4)
H(8) -.130(10) .721(4) .672(5)
H(11) .500(10) .713(4) .561(5)
H(12) .500(10) .843(4) .585(5)
H(13) .270(10) .895(4) .642(5)
H(14) .020(10) .837(4) .684(5)
H(17) -.120(10) .264(4) .573(4)
H(18) .100(10) .155(4) .601(4)
H(19) .410(10) .210(4) .630(5)
H(20) .510(10) .335(4) .667(5)

loop_
_geom_bond_atom_site_label_1
_geom_bond_atom_site_label_2
_geom_bond_distance
Fe O(1) 2.069(4)
Fe O(2) 2.241(5)
Fe O(3) 1.898(5)
Fe O(4) 1.905(5)
Fe N(1) 2.109(5)
Fe N(2) 2.075(6)
O(1) C(4) 1.292(9)
O(2) C(4) 1.248(9)
O(3) C(10) 1.330(9)
O(4) C(15) 1.339(9)
N(1) C(5) 1.280(10)
N(1) C(6) 1.474(9)
N(2) C(7) 1.469(9)
N(2) C(8) 1.280(10)
C(1) C(2) 1.380(10)
C(1) C(3) 1.388(8)
C(1) H(1) 0.96(7)
C(2) C(3) 1.374(9)
C(2) C(4) 1.469(8)
C(3) H(3) 0.97(7)
C(5) C(16) 1.430(10)
C(5) H(5) 0.87(7)
C(6) C(7) 1.490(10)
C(6) H(61) 1.06(7)
C(6) H(62) 0.98(8)
C(7) H(71) 0.92(7)
C(7) H(72) 1.07(7)
C(8) C(9) 1.440(10)
C(8) H(8) 0.72(8)
C(9) C(10) 1.400(10)
C(9) C(14) 1.420(10)
C(10) C(11) 1.400(10)
C(11) C(12) 1.36(2)
C(11) H(11) 0.94(8)
C(12) C(13) 1.35(2)
C(12) H(12) 0.84(8)
C(13) C(14) 1.37(2)
C(13) H(13) 0.74(7)
C(14) H(14) 0.91(8)
C(15) C(16) 1.400(10)
C(15) C(20) 1.400(10)
C(16) C(17) 1.430(10)
C(17) C(18) 1.340(10)
C(17) H(17) 0.88(7)
C(18) C(19) 1.38(2)
C(18) H(18) 1.13(7)
C(19) C(20) 1.370(10)
C(19) H(19) 0.75(7)
C(20) H(20) 0.92(7)
